data_7120566
loop_
_publ_author_name
'Layfield, Richard'
'Day, Benjamin M. Morgan'
'Guo, Fu-Sheng'
'Pugh, Thomas'
'Grindell, Richard'

_publ_section_title
;
 Activation of C--H bonds by rare-earth metallocene-butyl complexes
;
_journal_name_full 'Chem. Commun.'
_journal_paper_doi 10.1039/C7CC05597H
_journal_year 2017
_chemical_formula_moiety '2(C16 H23 Y)'
_chemical_formula_sum 'C32 H46 Y2'
_chemical_formula_weight 608.51
_chemical_properties_physical Air-sensitive,Moisture-sensitive
_space_group_crystal_system orthorhombic
_space_group_IT_number 18
_space_group_name_Hall 'P 2 2ab'
_space_group_name_H-M_alt 'P 21 21 2'
_symmetry_space_group_name_Hall 'P 2 2ab'
_symmetry_space_group_name_H-M 'P 21 21 2'
_atom_sites_solution_hydrogens geom
_atom_sites_solution_primary direct
_audit_creation_date 2017-07-18
_audit_creation_method
;
Olex2 1.2
(compiled 2017.03.28 svn.r3405 for OlexSys, GUI svn.r5337)
;
_audit_update_record
;
2017-07-18 deposited with the CCDC.
2017-08-15 downloaded from the CCDC.
;
_cell_angle_alpha 90
_cell_angle_beta 90
_cell_angle_gamma 90
_cell_formula_units_Z 4
_cell_length_a 14.4805(4)
_cell_length_b 15.4640(3)
_cell_length_c 13.0556(2)
_cell_measurement_reflns_used 12242
_cell_measurement_temperature 150.02(10)
_cell_measurement_theta_max 26.1590
_cell_measurement_theta_min 3.4750
_cell_volume 2923.49(11)
_computing_cell_refinement 'CrysAlisPro 1.171.38.41 (Rigaku OD, 2015)'
_computing_data_collection 'CrysAlisPro 1.171.38.41 (Rigaku OD, 2015)'
_computing_data_reduction 'CrysAlisPro 1.171.38.41 (Rigaku OD, 2015)'
_computing_molecular_graphics 'Olex2 (Dolomanov et al., 2009)'
_computing_publication_material 'Olex2 (Dolomanov et al., 2009)'
_computing_structure_refinement 'ShelXL (Sheldrick, 2015)'
_computing_structure_solution 'ShelXS (Sheldrick, 2008)'
_diffrn_ambient_environment N~2~
_diffrn_ambient_temperature 150.02(10)
_diffrn_detector 'CCD plate'
_diffrn_detector_area_resol_mean 16.1428
_diffrn_detector_type Eos
_diffrn_measured_fraction_theta_full 0.996
_diffrn_measured_fraction_theta_max 0.996
_diffrn_measurement_details
;
List of Runs (angles in degrees, time in seconds):

  # Type    Start    End  Width  t~exp~   \w     \q     \k     \f   Frames
#--------------------------------------------------------------------------
  1  \w    -94.00 -35.00   1.00   20.00    --  -17.77-178.00 -30.00   59
  2  \w    -89.00   7.00   1.00   20.00    --  -17.77 -37.00 -90.00   96
  3  \w     -8.00  88.00   1.00   20.00    --   18.70  77.00-120.00   96
  4  \w      5.00  88.00   1.00   20.00    --   18.70  57.00 150.00   83
  5  \w     -9.00  85.00   1.00   20.00    --   18.70  77.00  30.00   94
  6  \w      8.00  82.00   1.00   20.00    --   18.70-134.00-140.71   74
  7  \w    -50.00  16.00   1.00   20.00    --   18.70 -57.00   0.00   66
  8  \w    -46.00  37.00   1.00   20.00    --   18.70 -57.00-120.00   83
  9  \w     10.00  81.00   1.00   20.00    --   20.00-130.00  35.48   71
;
_diffrn_measurement_device 'four-circle diffractometer'
_diffrn_measurement_device_type 'SuperNova, Single source at offset, Eos'
_diffrn_measurement_method '\w scans'
_diffrn_orient_matrix_type 'CrysAlisPro convention (1999,Acta A55,543-557)'
_diffrn_orient_matrix_UB_11 0.0202720000
_diffrn_orient_matrix_UB_12 0.0338439000
_diffrn_orient_matrix_UB_13 0.0284171000
_diffrn_orient_matrix_UB_21 -0.0504155000
_diffrn_orient_matrix_UB_22 0.0137919000
_diffrn_orient_matrix_UB_23 0.0112722000
_diffrn_orient_matrix_UB_31 -0.0002526000
_diffrn_orient_matrix_UB_32 -0.0326137000
_diffrn_orient_matrix_UB_33 0.0341838000
_diffrn_radiation_monochromator mirror
_diffrn_radiation_probe x-ray
_diffrn_radiation_type MoK\a
_diffrn_radiation_wavelength 0.71073
_diffrn_reflns_av_R_equivalents 0.0515
_diffrn_reflns_av_unetI/netI 0.0312
_diffrn_reflns_Laue_measured_fraction_full 0.996
_diffrn_reflns_Laue_measured_fraction_max 0.996
_diffrn_reflns_limit_h_max 17
_diffrn_reflns_limit_h_min -17
_diffrn_reflns_limit_k_max 18
_diffrn_reflns_limit_k_min -18
_diffrn_reflns_limit_l_max 15
_diffrn_reflns_limit_l_min -15
_diffrn_reflns_number 38521
_diffrn_reflns_point_group_measured_fraction_full 0.998
_diffrn_reflns_point_group_measured_fraction_max 0.998
_diffrn_reflns_theta_full 25.242
_diffrn_reflns_theta_max 25.345
_diffrn_reflns_theta_min 3.370
_diffrn_source 'micro-focus sealed X-ray tube'
_diffrn_source_type 'SuperNova (Mo) X-ray Source'
_exptl_absorpt_coefficient_mu 3.967
_exptl_absorpt_correction_T_max 1.00000
_exptl_absorpt_correction_T_min 0.70621
_exptl_absorpt_correction_type multi-scan
_exptl_absorpt_process_details
;
CrysAlisPro 1.171.38.41 (Rigaku Oxford Diffraction, 2015)
Empirical absorption correction using spherical harmonics,
 implemented in SCALE3 ABSPACK scaling algorithm.
;
_exptl_crystal_colour colourless
_exptl_crystal_colour_primary colourless
_exptl_crystal_density_diffrn 1.383
_exptl_crystal_description prism
_exptl_crystal_F_000 1264
_exptl_crystal_recrystallization_method 'Re-crystallisation from solvent: Toluene'
_exptl_crystal_size_max 0.15
_exptl_crystal_size_mid 0.15
_exptl_crystal_size_min 0.1
_refine_diff_density_max 0.985
_refine_diff_density_min -0.876
_refine_diff_density_rms 0.085
_refine_ls_abs_structure_details
;
 Refined as an inversion twin.
;
_refine_ls_abs_structure_Flack 0.45(2)
_refine_ls_extinction_method none
_refine_ls_goodness_of_fit_ref 1.047
_refine_ls_hydrogen_treatment constr
_refine_ls_matrix_type full
_refine_ls_number_parameters 359
_refine_ls_number_reflns 5363
_refine_ls_number_restraints 208
_refine_ls_restrained_S_all 1.039
_refine_ls_R_factor_all 0.0641
_refine_ls_R_factor_gt 0.0532
_refine_ls_shift/su_max 0.000
_refine_ls_shift/su_mean 0.000
_refine_ls_structure_factor_coef Fsqd
_refine_ls_weighting_details 'w=1/[\s^2^(Fo^2^)+(0.0463P)^2^+8.9183P] where P=(Fo^2^+2Fc^2^)/3'
_refine_ls_weighting_scheme calc
_refine_ls_wR_factor_gt 0.1213
_refine_ls_wR_factor_ref 0.1277
_reflns_Friedel_coverage 0.776
_reflns_Friedel_fraction_full 1.000
_reflns_Friedel_fraction_max 1.000
_reflns_number_gt 4688
_reflns_number_total 5363
_reflns_threshold_expression 'I > 2\s(I)'
_cod_data_source_file c7cc05597h2.cif
_cod_data_source_block aral305
_cod_database_code 7120566
_shelx_shelxl_version_number 2014/7
_chemical_oxdiff_formula C16H23Y
_shelx_space_group_comment
;
The symmetry employed for this shelxl refinement is uniquely defined
by the following loop, which should always be used as a source of
symmetry information in preference to the above space-group names.
They are only intended as comments.
;
_reflns_odcompleteness_completeness 99.73
_reflns_odcompleteness_iscentric 1
_reflns_odcompleteness_theta 26.32
_olex2_refinement_description
;
1. Twinned data refinement
 Scales: 0.55(2)
 0.45(2)
2. Fixed Uiso
 At 1.2 times of:
  All C(H) groups, All C(H,H) groups, All C(H,H,H,H) groups
 At 1.5 times of:
  All C(H,H,H) groups
3. Restrained distances
 C27A-C32A = C32-C27
 1.55 with sigma of 0.02
4. Rigid bond restraints
 C28, C28, C28, C27, C27, C27, C27, C31, C31, C31, C30, C30, C30, C29, C29,
 C29, C29A, C29A, C29A, C28A, C28A, C28A, C27A, C27A, C27A, C27A, C31A, C31A,
 C31A, C30A, C30A, C30A, C32, C32, C32A, C32A
 with sigma for 1-2 distances of 0.001 and sigma for 1-3 distances of 0.001
5. Uiso/Uaniso restraints and constraints
C28 \\sim C28 \\sim C28 \\sim C27 \\sim C27 \\sim C27 \\sim C27 \\sim C31 \\sim
C31 \\sim C31 \\sim C30 \\sim C30 \\sim C30 \\sim C29 \\sim C29 \\sim C29 \\sim
C29A \\sim C29A \\sim C29A \\sim C28A \\sim C28A \\sim C28A \\sim C27A \\sim
C27A \\sim C27A \\sim C27A \\sim C31A \\sim C31A \\sim C31A \\sim C30A \\sim
C30A \\sim C30A \\sim C32 \\sim C32 \\sim C32A \\sim C32A: within 2A with sigma
of 0.01 and sigma for terminal atoms of 0.02
6. Rigid body (RIGU) restrains
 Y2, Y2A
 with sigma for 1-2 distances of 0.004 and sigma for 1-3 distances of 0.004
7. Others
 Sof(Y2A)=Sof(H17C)=Sof(H17D)=Sof(C29A)=Sof(H29A)=Sof(C28A)=Sof(H28A)=
 Sof(C27A)=Sof(C31A)=Sof(H31A)=Sof(C30A)=Sof(H30A)=Sof(C32A)=Sof(H32D)=
 Sof(H32E)=Sof(H32F)=1-FVAR(1)
 Sof(Y2)=Sof(H17A)=Sof(H17B)=Sof(C28)=Sof(H28)=Sof(C27)=Sof(C31)=Sof(H31)=
 Sof(C30)=Sof(H30)=Sof(C29)=Sof(H29)=Sof(C32)=Sof(H32A)=Sof(H32B)=Sof(H32C)=
 FVAR(1)
8.a Secondary CH2 refined with riding coordinates:
 C1(H1A,H1B), C2(H2A,H2B), C3(H3A,H3B), C17(H17A,H17B), C17(H17C,H17D),
 C18(H18A,H18B), C19(H19A,H19B)
8.b Me refined with riding coordinates:
 C4(H4A,H4B,H4C), C10(H10A,H10B,H10C)
8.c Aromatic/amide H refined with riding coordinates:
 C6(H6), C7(H7), C8(H8), C9(H9), C12(H12), C13(H13), C14(H14), C15(H15),
 C22(H22), C23(H23), C24(H24), C25(H25), C28(H28), C31(H31), C30(H30), C29(H29),
  C29A(H29A), C28A(H28A), C31A(H31A), C30A(H30A)
8.d Fitted pentagon refined as free rotating group:
 C28(C27,C31,C30,C29), C29A(C28A,C27A,C31A,C30A)
8.e Idealised Me refined as rotating group:
 C16(H16A,H16B,H16C), C20(H20A,H20B,H20C), C26(H26A,H26B,H26C), C32(H32A,H32B,
 H32C), C32A(H32D,H32E,H32F)
;
_olex2_submission_special_instructions 'No special instructions were received'
_oxdiff_exptl_absorpt_empirical_details
;
Empirical correction (ABSPACK) includes:
- Absorption correction using spherical harmonics
- Frame scaling
;
_oxdiff_exptl_absorpt_empirical_full_max 1.792
_oxdiff_exptl_absorpt_empirical_full_min 0.637

loop_
_space_group_symop_operation_xyz
'x, y, z'
'-x, -y, z'
'x+1/2, -y+1/2, -z'
'-x+1/2, y+1/2, -z'

loop_
_atom_site_label
_atom_site_type_symbol
_atom_site_fract_x
_atom_site_fract_y
_atom_site_fract_z
_atom_site_U_iso_or_equiv
_atom_site_adp_type
_atom_site_occupancy
_atom_site_site_symmetry_order
_atom_site_calc_flag
_atom_site_refinement_flags_posn
_atom_site_refinement_flags_adp
_atom_site_refinement_flags_occupancy
_atom_site_disorder_assembly
_atom_site_disorder_group
Y1 Y 0.61804(5) -0.02870(4) 0.00780(6) 0.0379(2) Uani 1 1 d . . . . .
C1 C 0.4691(6) -0.1144(4) 0.0323(5) 0.0355(18) Uani 1 1 d . . . . .
H1A H 0.4514 -0.1231 0.1048 0.043 Uiso 1 1 calc R . . . .
H1B H 0.4164 -0.0929 -0.0088 0.043 Uiso 1 1 calc R . . . .
C2 C 0.5204(7) -0.1915(5) -0.0158(6) 0.046(2) Uani 1 1 d . . . . .
H2A H 0.5012 -0.1970 -0.0883 0.055 Uiso 1 1 calc R . . . .
H2B H 0.5875 -0.1794 -0.0148 0.055 Uiso 1 1 calc R . . . .
C3 C 0.5026(7) -0.2766(5) 0.0383(7) 0.048(2) Uani 1 1 d . . . . .
H3A H 0.4352 -0.2868 0.0413 0.057 Uiso 1 1 calc R . . . .
H3B H 0.5256 -0.2724 0.1095 0.057 Uiso 1 1 calc R . . . .
C4 C 0.5494(8) -0.3548(5) -0.0149(8) 0.069(3) Uani 1 1 d . . . . .
H4A H 0.5355 -0.4078 0.0233 0.104 Uiso 1 1 calc R . . . .
H4B H 0.5259 -0.3602 -0.0850 0.104 Uiso 1 1 calc R . . . .
H4C H 0.6164 -0.3459 -0.0168 0.104 Uiso 1 1 calc R . . . .
C5 C 0.7309(8) -0.1092(7) 0.1372(8) 0.057(3) Uani 1 1 d . . . . .
C6 C 0.6482(8) -0.0973(9) 0.1918(8) 0.067(4) Uani 1 1 d . . . . .
H6 H 0.6068 -0.1413 0.2137 0.080 Uiso 1 1 calc R . . . .
C7 C 0.6384(10) -0.0069(9) 0.2081(7) 0.067(3) Uani 1 1 d . . . . .
H7 H 0.5887 0.0199 0.2435 0.080 Uiso 1 1 calc R . . . .
C8 C 0.7096(11) 0.0345(9) 0.1662(10) 0.075(4) Uani 1 1 d . . . . .
H8 H 0.7182 0.0954 0.1650 0.090 Uiso 1 1 calc R . . . .
C9 C 0.7674(9) -0.0248(9) 0.1257(9) 0.066(3) Uani 1 1 d . . . . .
H9 H 0.8247 -0.0117 0.0939 0.079 Uiso 1 1 calc R . . . .
C10 C 0.7702(13) -0.1973(10) 0.1101(15) 0.122(7) Uani 1 1 d . . . . .
H10A H 0.8280 -0.1899 0.0721 0.183 Uiso 1 1 calc R . . . .
H10B H 0.7822 -0.2299 0.1731 0.183 Uiso 1 1 calc R . . . .
H10C H 0.7257 -0.2289 0.0678 0.183 Uiso 1 1 calc R . . . .
C11 C 0.6989(12) -0.0970(9) -0.1607(10) 0.077(5) Uani 1 1 d . . . . .
C12 C 0.7597(10) -0.0350(9) -0.1235(9) 0.072(4) Uani 1 1 d . . . . .
H12 H 0.8193 -0.0470 -0.0965 0.087 Uiso 1 1 calc R . . . .
C13 C 0.7213(12) 0.0461(9) -0.1314(8) 0.080(5) Uani 1 1 d . . . . .
H13 H 0.7488 0.0986 -0.1091 0.096 Uiso 1 1 calc R . . . .
C14 C 0.6352(12) 0.0375(9) -0.1777(7) 0.085(4) Uani 1 1 d . . . . .
H14 H 0.5939 0.0830 -0.1950 0.102 Uiso 1 1 calc R . . . .
C15 C 0.6207(12) -0.0528(9) -0.1944(7) 0.078(4) Uani 1 1 d . . . . .
H15 H 0.5670 -0.0783 -0.2233 0.093 Uiso 1 1 calc R . . . .
C16 C 0.7236(12) -0.1941(10) -0.1708(14) 0.117(7) Uani 1 1 d . . . . .
H16A H 0.6817 -0.2284 -0.1281 0.175 Uiso 1 1 calc GR . . . .
H16B H 0.7874 -0.2032 -0.1482 0.175 Uiso 1 1 calc GR . . . .
H16C H 0.7175 -0.2119 -0.2425 0.175 Uiso 1 1 calc GR . . . .
Y2 Y 0.4394(3) 0.3849(4) 0.4884(5) 0.0395(10) Uani 0.383(12) 1 d . U P A 1
Y2A Y 0.4719(5) 0.4011(2) 0.4818(2) 0.0492(11) Uani 0.617(12) 1 d . U P A 2
C17 C 0.3839(9) 0.5437(8) 0.4988(12) 0.094(4) Uani 1 1 d . . . . .
H17A H 0.3863 0.5690 0.5685 0.112 Uiso 0.383(12) 1 calc R . P A 1
H17B H 0.4123 0.5826 0.4476 0.112 Uiso 0.383(12) 1 calc R . P A 1
H17C H 0.3847 0.5663 0.5698 0.112 Uiso 0.617(12) 1 calc R . P A 2
H17D H 0.4066 0.5884 0.4508 0.112 Uiso 0.617(12) 1 calc R . P A 2
C18 C 0.2989(12) 0.5122(9) 0.4713(13) 0.111(6) Uani 1 1 d . . . . .
H18A H 0.2980 0.4499 0.4892 0.133 Uiso 1 1 calc R . . A .
H18B H 0.2947 0.5159 0.3958 0.133 Uiso 1 1 calc R . . A .
C19 C 0.2108(11) 0.5524(10) 0.515(2) 0.145(8) Uani 1 1 d . . . . .
H19A H 0.2147 0.5528 0.5907 0.174 Uiso 1 1 calc R . . . .
H19B H 0.2063 0.6132 0.4917 0.174 Uiso 1 1 calc R . . . .
C20 C 0.1289(12) 0.5072(11) 0.4848(13) 0.125(6) Uani 1 1 d . . . . .
H20A H 0.1029 0.5344 0.4235 0.188 Uiso 1 1 calc GR . . . .
H20B H 0.0836 0.5093 0.5405 0.188 Uiso 1 1 calc GR . . . .
H20C H 0.1443 0.4468 0.4698 0.188 Uiso 1 1 calc GR . . . .
C21 C 0.5049(9) 0.2821(7) 0.3405(7) 0.056(3) Uani 1 1 d . . . . .
C22 C 0.5239(9) 0.3657(9) 0.2958(8) 0.077(4) Uani 1 1 d . . . . .
H22 H 0.5822 0.3904 0.2800 0.093 Uiso 1 1 calc R . . A .
C23 C 0.4375(8) 0.4011(9) 0.2814(8) 0.065(3) Uani 1 1 d . . . . .
H23 H 0.4254 0.4562 0.2523 0.078 Uiso 1 1 calc R . . A .
C24 C 0.3710(11) 0.3435(10) 0.3161(9) 0.081(4) Uani 1 1 d . . . . .
H24 H 0.3062 0.3532 0.3151 0.097 Uiso 1 1 calc R . . A .
C25 C 0.4118(12) 0.2738(11) 0.3502(10) 0.092(5) Uani 1 1 d . . . . .
H25 H 0.3810 0.2248 0.3777 0.110 Uiso 1 1 calc R . . A .
C26 C 0.5797(13) 0.2146(12) 0.3638(14) 0.122(6) Uani 1 1 d . . . . .
H26A H 0.6287 0.2413 0.4049 0.184 Uiso 1 1 calc GR . . . .
H26B H 0.6059 0.1931 0.2995 0.184 Uiso 1 1 calc GR . . . .
H26C H 0.5525 0.1664 0.4020 0.184 Uiso 1 1 calc GR . . . .
C28 C 0.431(2) 0.2510(15) 0.5958(19) 0.087(4) Uani 0.383(12) 1 d . U P A 1
H28 H 0.4488 0.1982 0.5645 0.104 Uiso 0.383(12) 1 calc R . P A 1
C27 C 0.4872(16) 0.3045(19) 0.658(2) 0.089(3) Uani 0.383(12) 1 d DG U P A 1
C31 C 0.434(2) 0.3768(15) 0.6895(19) 0.089(4) Uani 0.383(12) 1 d G U P A 1
H31 H 0.4544 0.4229 0.7317 0.107 Uiso 0.383(12) 1 calc R . P A 1
C30 C 0.3442(18) 0.3680(14) 0.6465(17) 0.083(4) Uani 0.383(12) 1 d G U P A 1
H30 H 0.2943 0.4073 0.6549 0.100 Uiso 0.383(12) 1 calc R . P A 1
C29 C 0.3423(17) 0.2903(15) 0.5886(16) 0.079(4) Uani 0.383(12) 1 d G U P A 1
H29 H 0.2909 0.2684 0.5516 0.095 Uiso 0.383(12) 1 calc R . P A 1
C29A C 0.3788(11) 0.3154(11) 0.6327(13) 0.092(3) Uani 0.617(12) 1 d . U P A 2
H29A H 0.3145 0.3079 0.6215 0.111 Uiso 0.617(12) 1 calc R . P A 2
C28A C 0.4495(15) 0.2567(9) 0.6037(12) 0.089(3) Uani 0.617(12) 1 d G U P A 2
H28A H 0.4408 0.2030 0.5696 0.107 Uiso 0.617(12) 1 calc R . P A 2
C27A C 0.5356(12) 0.2923(11) 0.6346(12) 0.090(3) Uani 0.617(12) 1 d DG U P A 2
C31A C 0.5180(13) 0.3730(10) 0.6827(10) 0.089(3) Uani 0.617(12) 1 d G U P A 2
H31A H 0.5631 0.4108 0.7107 0.107 Uiso 0.617(12) 1 calc R . P A 2
C30A C 0.4211(13) 0.3873(9) 0.6815(12) 0.089(3) Uani 0.617(12) 1 d G U P A 2
H30A H 0.3901 0.4363 0.7086 0.107 Uiso 0.617(12) 1 calc R . P A 2
C32 C 0.587(2) 0.282(2) 0.685(3) 0.101(6) Uani 0.383(12) 1 d D U P A 1
H32A H 0.6078 0.2331 0.6429 0.151 Uiso 0.383(12) 1 calc GR . P A 1
H32B H 0.5914 0.2663 0.7576 0.151 Uiso 0.383(12) 1 calc GR . P A 1
H32C H 0.6270 0.3321 0.6715 0.151 Uiso 0.383(12) 1 calc GR . P A 1
C32A C 0.6253(19) 0.2429(18) 0.618(2) 0.123(6) Uani 0.617(12) 1 d D U P A 2
H32D H 0.6126 0.1895 0.5801 0.184 Uiso 0.617(12) 1 calc GR . P A 2
H32E H 0.6527 0.2286 0.6845 0.184 Uiso 0.617(12) 1 calc GR . P A 2
H32F H 0.6684 0.2789 0.5788 0.184 Uiso 0.617(12) 1 calc GR . P A 2

loop_
_atom_site_aniso_label
_atom_site_aniso_U_11
_atom_site_aniso_U_22
_atom_site_aniso_U_33
_atom_site_aniso_U_23
_atom_site_aniso_U_13
_atom_site_aniso_U_12
Y1 0.0600(4) 0.0289(3) 0.0248(3) -0.0039(3) 0.0125(4) -0.0126(3)
C1 0.057(5) 0.025(3) 0.024(4) 0.006(3) 0.004(3) -0.005(3)
C2 0.083(6) 0.031(4) 0.022(4) 0.007(4) 0.004(4) -0.011(4)
C3 0.068(6) 0.032(4) 0.043(5) 0.003(4) 0.007(4) -0.002(4)
C4 0.123(9) 0.032(4) 0.053(6) 0.004(4) 0.016(7) 0.001(5)
C5 0.062(7) 0.045(6) 0.063(6) -0.006(5) -0.004(5) 0.016(5)
C6 0.061(8) 0.092(9) 0.048(6) 0.038(6) -0.009(5) -0.033(7)
C7 0.087(9) 0.080(8) 0.033(5) -0.009(5) -0.007(5) 0.023(7)
C8 0.104(11) 0.047(6) 0.075(8) -0.012(6) -0.027(8) -0.007(8)
C9 0.056(7) 0.067(8) 0.075(7) 0.012(7) 0.002(6) -0.014(7)
C10 0.116(14) 0.073(10) 0.177(19) -0.012(11) 0.014(13) 0.026(9)
C11 0.117(12) 0.060(8) 0.055(7) -0.029(6) 0.051(8) -0.037(9)
C12 0.094(10) 0.058(8) 0.065(7) -0.018(6) 0.049(6) -0.034(8)
C13 0.132(13) 0.070(9) 0.038(6) -0.009(5) 0.039(7) -0.052(9)
C14 0.145(13) 0.087(9) 0.023(5) 0.008(5) 0.024(6) -0.036(10)
C15 0.120(11) 0.090(9) 0.024(4) -0.020(5) 0.031(6) -0.059(10)
C16 0.129(14) 0.091(11) 0.130(14) -0.062(10) 0.067(12) -0.041(10)
Y2 0.0257(17) 0.0466(19) 0.046(2) -0.0247(17) 0.0148(15) -0.0035(11)
Y2A 0.084(3) 0.0457(12) 0.0179(7) 0.0029(8) 0.0077(13) 0.0111(15)
C17 0.101(9) 0.097(9) 0.084(9) 0.012(9) 0.041(11) 0.038(8)
C18 0.140(13) 0.071(8) 0.121(13) 0.018(8) 0.080(12) 0.032(9)
C19 0.114(12) 0.100(11) 0.22(2) 0.004(16) 0.066(18) 0.024(10)
C20 0.138(13) 0.145(14) 0.093(11) 0.037(12) 0.033(13) -0.005(11)
C21 0.089(8) 0.040(5) 0.040(5) -0.014(4) -0.029(5) 0.030(5)
C22 0.079(9) 0.115(11) 0.037(5) -0.038(6) 0.018(5) -0.039(8)
C23 0.067(8) 0.087(8) 0.039(5) -0.015(5) -0.014(5) 0.014(7)
C24 0.093(10) 0.091(10) 0.058(7) -0.017(7) 0.002(7) 0.007(9)
C25 0.121(13) 0.099(11) 0.054(7) -0.021(7) 0.017(8) -0.050(10)
C26 0.130(15) 0.109(13) 0.129(15) -0.032(11) 0.005(12) 0.039(12)
C28 0.152(9) 0.065(6) 0.043(7) 0.007(5) 0.001(7) 0.034(6)
C27 0.159(8) 0.069(6) 0.038(6) 0.014(5) -0.001(6) 0.026(6)
C31 0.166(9) 0.065(6) 0.035(6) 0.010(5) 0.007(7) 0.020(6)
C30 0.158(9) 0.061(7) 0.031(7) 0.005(6) 0.017(7) 0.025(7)
C29 0.151(8) 0.061(7) 0.025(7) 0.006(6) 0.010(7) 0.034(7)
C29A 0.151(8) 0.074(6) 0.052(6) 0.011(5) 0.006(6) 0.027(6)
C28A 0.156(8) 0.066(6) 0.045(6) 0.004(5) -0.002(7) 0.026(6)
C27A 0.152(8) 0.074(6) 0.043(6) 0.009(5) -0.008(7) 0.032(6)
C31A 0.168(8) 0.068(6) 0.030(5) 0.013(5) -0.005(7) 0.017(6)
C30A 0.171(8) 0.063(6) 0.034(6) 0.014(5) 0.015(6) 0.029(6)
C32 0.168(10) 0.076(12) 0.058(12) 0.024(10) -0.019(10) 0.026(8)
C32A 0.165(9) 0.104(12) 0.099(14) 0.028(10) -0.023(13) 0.061(9)

loop_
_atom_type_symbol
_atom_type_description
_atom_type_scat_dispersion_real
_atom_type_scat_dispersion_imag
_atom_type_scat_source
C C 0.0033 0.0016 'International Tables Vol C Tables 4.2.6.8 and 6.1.1.4'
H H 0.0000 0.0000 'International Tables Vol C Tables 4.2.6.8 and 6.1.1.4'
Y Y -2.7962 3.5667 'International Tables Vol C Tables 4.2.6.8 and 6.1.1.4'

loop_
_geom_angle_atom_site_label_1
_geom_angle_atom_site_label_2
_geom_angle_atom_site_label_3
_geom_angle
C1 Y1 C2 31.9(2)
C1 Y1 C5 101.3(3)
C1 Y1 C6 79.5(3)
C1 Y1 C7 92.1(4)
C1 Y1 C8 121.2(4)
C1 Y1 C9 128.9(3)
C1 Y1 C11 105.4(3)
C1 Y1 C12 135.2(3)
C1 Y1 C13 143.0(4)
C1 Y1 C14 113.3(4)
C1 Y1 C15 93.7(3)
C5 Y1 C2 87.8(3)
C5 Y1 C6 30.6(3)
C5 Y1 C11 93.9(5)
C5 Y1 C12 85.3(4)
C5 Y1 C15 123.7(5)
C6 Y1 C2 80.2(3)
C6 Y1 C11 120.5(5)
C6 Y1 C12 116.0(4)
C6 Y1 C15 146.7(5)
C7 Y1 C2 105.6(4)
C7 Y1 C5 50.6(3)
C7 Y1 C6 31.0(4)
C7 Y1 C9 48.3(4)
C7 Y1 C11 143.4(5)
C7 Y1 C12 123.4(4)
C7 Y1 C15 172.8(5)
C8 Y1 C2 130.4(4)
C8 Y1 C5 50.8(4)
C8 Y1 C6 50.1(4)
C8 Y1 C7 29.1(4)
C8 Y1 C9 29.5(4)
C8 Y1 C11 124.3(5)
C8 Y1 C12 97.5(5)
C8 Y1 C15 145.0(5)
C9 Y1 C2 118.5(3)
C9 Y1 C5 30.9(4)
C9 Y1 C6 49.6(3)
C9 Y1 C11 97.3(5)
C9 Y1 C12 75.4(4)
C9 Y1 C15 124.4(5)
C11 Y1 C2 77.6(3)
C12 Y1 C2 105.9(3)
C12 Y1 C11 29.9(4)
C13 Y1 C2 125.9(3)
C13 Y1 C5 107.2(5)
C13 Y1 C6 135.0(4)
C13 Y1 C7 124.3(5)
C13 Y1 C8 95.3(4)
C13 Y1 C9 85.8(5)
C13 Y1 C11 50.4(4)
C13 Y1 C12 30.1(4)
C13 Y1 C14 30.7(4)
C13 Y1 C15 50.8(4)
C14 Y1 C2 106.5(3)
C14 Y1 C5 134.9(5)
C14 Y1 C6 165.1(5)
C14 Y1 C7 147.6(5)
C14 Y1 C8 121.8(5)
C14 Y1 C9 116.5(4)
C14 Y1 C11 50.6(5)
C14 Y1 C12 49.8(5)
C14 Y1 C15 31.2(4)
C15 Y1 C2 77.3(3)
C15 Y1 C11 30.1(4)
C15 Y1 C12 49.4(5)
Y1 C1 H1A 114.2
Y1 C1 H1B 114.2
H1A C1 H1B 111.4
C2 C1 Y1 86.7(5)
C2 C1 H1A 114.2
C2 C1 H1B 114.2
Y1 C2 H2A 108.2
Y1 C2 H2B 50.0
C1 C2 Y1 61.3(4)
C1 C2 H2A 108.8
C1 C2 H2B 108.8
H2A C2 H2B 107.7
C3 C2 Y1 141.8(6)
C3 C2 C1 113.6(7)
C3 C2 H2A 108.8
C3 C2 H2B 108.8
C2 C3 H3A 108.9
C2 C3 H3B 108.9
C2 C3 C4 113.2(7)
H3A C3 H3B 107.7
C4 C3 H3A 108.9
C4 C3 H3B 108.9
C3 C4 H4A 109.5
C3 C4 H4B 109.5
C3 C4 H4C 109.5
H4A C4 H4B 109.5
H4A C4 H4C 109.5
H4B C4 H4C 109.5
C6 C5 Y1 74.8(6)
C6 C5 C9 104.5(10)
C6 C5 C10 123.7(13)
C9 C5 Y1 74.4(7)
C9 C5 C10 131.5(12)
C10 C5 Y1 120.2(10)
Y1 C6 H6 116.9
C5 C6 Y1 74.6(6)
C5 C6 H6 126.6
C5 C6 C7 106.9(11)
C7 C6 Y1 74.2(6)
C7 C6 H6 126.6
Y1 C7 H7 116.8
C6 C7 Y1 74.8(6)
C6 C7 H7 125.3
C8 C7 Y1 75.0(7)
C8 C7 C6 109.5(11)
C8 C7 H7 125.3
Y1 C8 H8 114.8
C7 C8 Y1 75.9(7)
C7 C8 H8 125.8
C7 C8 C9 108.4(11)
C9 C8 Y1 75.7(7)
C9 C8 H8 125.8
Y1 C9 H9 117.6
C5 C9 Y1 74.7(7)
C5 C9 H9 124.7
C8 C9 Y1 74.8(7)
C8 C9 C5 110.7(12)
C8 C9 H9 124.7
C5 C10 H10A 109.5
C5 C10 H10B 109.5
C5 C10 H10C 109.5
H10A C10 H10B 109.5
H10A C10 H10C 109.5
H10B C10 H10C 109.5
C12 C11 Y1 73.8(6)
C12 C11 C15 106.7(13)
C12 C11 C16 123.4(17)
C15 C11 Y1 73.4(6)
C15 C11 C16 129.5(14)
C16 C11 Y1 123.2(9)
Y1 C12 H12 117.8
C11 C12 Y1 76.3(6)
C11 C12 H12 124.9
C13 C12 Y1 72.8(6)
C13 C12 C11 110.3(15)
C13 C12 H12 124.9
Y1 C13 H13 113.8
C12 C13 Y1 77.1(6)
C12 C13 H13 126.0
C12 C13 C14 107.9(12)
C14 C13 Y1 75.4(6)
C14 C13 H13 126.0
Y1 C14 H14 116.5
C13 C14 Y1 73.9(6)
C13 C14 H14 126.6
C13 C14 C15 106.8(15)
C15 C14 Y1 75.3(6)
C15 C14 H14 126.6
Y1 C15 H15 116.2
C11 C15 Y1 76.6(6)
C11 C15 C14 108.2(13)
C11 C15 H15 125.9
C14 C15 Y1 73.4(5)
C14 C15 H15 125.9
C11 C16 H16A 109.5
C11 C16 H16B 109.5
C11 C16 H16C 109.5
H16A C16 H16B 109.5
H16A C16 H16C 109.5
H16B C16 H16C 109.5
C17 Y2 C18 28.8(4)
C17 Y2 C21 135.4(5)
C17 Y2 C22 106.4(5)
C17 Y2 C23 87.8(5)
C17 Y2 C27 119.0(7)
C17 Y2 C31 89.0(6)
C21 Y2 C18 127.5(5)
C21 Y2 C22 30.4(4)
C21 Y2 C23 48.7(3)
C22 Y2 C18 108.4(5)
C23 Y2 C18 81.4(4)
C23 Y2 C22 28.8(4)
C24 Y2 C17 99.5(6)
C24 Y2 C18 80.0(5)
C24 Y2 C21 49.4(4)
C24 Y2 C22 49.5(4)
C24 Y2 C23 30.4(4)
C24 Y2 C27 136.8(8)
C24 Y2 C31 149.3(7)
C25 Y2 C17 129.4(6)
C25 Y2 C18 107.6(6)
C25 Y2 C21 30.1(4)
C25 Y2 C22 50.0(4)
C25 Y2 C23 49.4(5)
C25 Y2 C24 29.9(5)
C25 Y2 C27 108.8(8)
C25 Y2 C31 132.6(7)
C28 Y2 C17 137.7(6)
C28 Y2 C18 125.5(7)
C28 Y2 C21 86.0(5)
C28 Y2 C22 115.8(6)
C28 Y2 C23 129.3(6)
C28 Y2 C24 105.5(7)
C28 Y2 C25 80.2(6)
C28 Y2 C27 32.0(3)
C28 Y2 C31 53.1(4)
C27 Y2 C18 125.6(6)
C27 Y2 C21 103.5(6)
C27 Y2 C22 126.0(7)
C27 Y2 C23 152.1(6)
C31 Y2 C18 95.1(7)
C31 Y2 C21 134.7(6)
C31 Y2 C22 154.3(7)
C31 Y2 C23 176.5(7)
C31 Y2 C27 31.3(3)
C30 Y2 C17 83.3(6)
C30 Y2 C18 75.0(5)
C30 Y2 C21 136.9(6)
C30 Y2 C22 165.6(7)
C30 Y2 C23 145.8(6)
C30 Y2 C24 119.4(7)
C30 Y2 C25 115.6(7)
C30 Y2 C28 54.7(4)
C30 Y2 C27 53.1(4)
C30 Y2 C31 32.0(3)
C29 Y2 C17 111.4(7)
C29 Y2 C18 92.6(6)
C29 Y2 C21 103.7(6)
C29 Y2 C22 132.4(6)
C29 Y2 C23 126.1(5)
C29 Y2 C24 95.7(6)
C29 Y2 C25 83.2(6)
C29 Y2 C28 33.5(4)
C29 Y2 C27 53.9(4)
C29 Y2 C31 54.0(4)
C29 Y2 C30 33.6(3)
C17 Y2A C18 26.6(4)
C17 Y2A C21 138.6(4)
C17 Y2A C22 114.1(5)
C17 Y2A C23 89.6(5)
C17 Y2A C24 94.8(5)
C17 Y2A C25 120.9(6)
C17 Y2A C29A 96.3(5)
C17 Y2A C28A 126.1(5)
C17 Y2A C27A 128.9(5)
C17 Y2A C31A 100.1(5)
C17 Y2A C30A 81.3(4)
C21 Y2A C18 120.7(5)
C21 Y2A C23 49.4(3)
C21 Y2A C24 47.5(4)
C21 Y2A C25 29.1(4)
C21 Y2A C29A 104.7(5)
C21 Y2A C28A 82.0(4)
C21 Y2A C27A 91.1(4)
C21 Y2A C31A 120.8(4)
C21 Y2A C30A 131.4(4)
C22 Y2A C18 108.4(5)
C22 Y2A C21 31.9(4)
C22 Y2A C23 30.3(4)
C22 Y2A C24 49.7(4)
C22 Y2A C25 50.1(4)
C22 Y2A C29A 135.6(5)
C22 Y2A C28A 113.7(4)
C22 Y2A C27A 116.6(4)
C22 Y2A C31A 142.1(5)
C22 Y2A C30A 163.2(4)
C23 Y2A C18 78.6(4)
C23 Y2A C24 29.6(4)
C23 Y2A C25 47.8(4)
C23 Y2A C29A 128.1(5)
C23 Y2A C28A 123.0(4)
C23 Y2A C27A 140.4(4)
C23 Y2A C31A 170.2(4)
C23 Y2A C30A 153.1(5)
C24 Y2A C18 73.2(5)
C24 Y2A C28A 97.4(5)
C24 Y2A C27A 123.0(5)
C25 Y2A C18 96.6(6)
C25 Y2A C24 27.4(4)
C25 Y2A C28A 75.2(4)
C25 Y2A C27A 96.9(5)
C29A Y2A C18 84.3(5)
C29A Y2A C24 98.5(5)
C29A Y2A C25 87.0(5)
C29A Y2A C28A 29.96(17)
C29A Y2A C27A 49.4(2)
C29A Y2A C31A 49.65(19)
C28A Y2A C18 112.7(5)
C28A Y2A C27A 29.76(17)
C27A Y2A C18 130.6(4)
C31A Y2A C18 109.5(5)
C31A Y2A C24 145.9(5)
C31A Y2A C25 124.1(5)
C31A Y2A C28A 49.4(2)
C31A Y2A C27A 29.87(15)
C30A Y2A C18 82.2(4)
C30A Y2A C24 125.7(6)
C30A Y2A C25 117.2(5)
C30A Y2A C29A 30.21(17)
C30A Y2A C28A 49.6(2)
C30A Y2A C27A 49.51(18)
C30A Y2A C31A 30.15(14)
Y2 C17 H17A 114.3
Y2 C17 H17B 114.3
Y2A C17 H17C 112.4
Y2A C17 H17D 112.4
H17A C17 H17B 111.5
H17C C17 H17D 110.0
C18 C17 Y2 85.9(9)
C18 C17 Y2A 96.8(9)
C18 C17 H17A 114.3
C18 C17 H17B 114.3
C18 C17 H17C 112.4
C18 C17 H17D 112.4
Y2 C18 H18A 47.0
Y2 C18 H18B 99.4
C17 C18 Y2 65.4(8)
C17 C18 Y2A 56.6(7)
C17 C18 H18A 107.2
C17 C18 H18B 107.2
C17 C18 C19 120.4(15)
H18A C18 H18B 106.9
C19 C18 Y2 148.3(12)
C19 C18 Y2A 154.2(13)
C19 C18 H18A 107.2
C19 C18 H18B 107.2
C18 C19 H19A 109.0
C18 C19 H19B 109.0
H19A C19 H19B 107.8
C20 C19 C18 112.9(17)
C20 C19 H19A 109.0
C20 C19 H19B 109.0
C19 C20 H20A 109.5
C19 C20 H20B 109.5
C19 C20 H20C 109.5
H20A C20 H20B 109.5
H20A C20 H20C 109.5
H20B C20 H20C 109.5
C22 C21 Y2 80.0(6)
C22 C21 Y2A 72.2(5)
C22 C21 C26 123.6(13)
C25 C21 Y2 68.7(7)
C25 C21 Y2A 79.7(8)
C25 C21 C22 108.1(12)
C25 C21 C26 128.2(15)
C26 C21 Y2 120.7(8)
C26 C21 Y2A 117.5(8)
Y2 C22 H22 122.5
C21 C22 Y2 69.6(6)
C21 C22 Y2A 75.9(6)
C21 C22 H22 128.1
C23 C22 Y2 71.7(6)
C23 C22 Y2A 77.3(6)
C23 C22 C21 103.8(11)
C23 C22 H22 128.1
Y2 C23 H23 118.9
C22 C23 Y2 79.5(6)
C22 C23 Y2A 72.3(6)
C22 C23 H23 125.4
C22 C23 C24 109.3(13)
C24 C23 Y2 67.9(7)
C24 C23 Y2A 79.0(7)
C24 C23 H23 125.4
Y2 C24 H24 110.9
C23 C24 Y2 81.8(8)
C23 C24 Y2A 71.4(7)
C23 C24 H24 125.5
C25 C24 Y2 74.3(8)
C25 C24 Y2A 76.1(8)
C25 C24 C23 109.1(14)
C25 C24 H24 125.5
Y2 C25 H25 110.3
C21 C25 Y2 81.1(7)
C21 C25 Y2A 71.2(7)
C21 C25 H25 125.1
C24 C25 Y2 75.8(9)
C24 C25 Y2A 76.5(8)
C24 C25 C21 109.8(13)
C24 C25 H25 125.1
C21 C26 H26A 109.5
C21 C26 H26B 109.5
C21 C26 H26C 109.5
H26A C26 H26B 109.5
H26A C26 H26C 109.5
H26B C26 H26C 109.5
Y2 C28 H28 117.1
C27 C28 Y2 79.1(10)
C27 C28 H28 126.0
C29 C28 Y2 69.8(9)
C29 C28 H28 126.0
C29 C28 C27 108.0
C28 C27 Y2 69.0(10)
C28 C27 C32 123(2)
C31 C27 Y2 74.2(10)
C31 C27 C28 108.0
C31 C27 C32 129(2)
C32 C27 Y2 123(2)
Y2 C31 H31 122.3
C27 C31 Y2 74.5(10)
C27 C31 H31 126.0
C30 C31 Y2 68.8(9)
C30 C31 C27 108.0
C30 C31 H31 126.0
Y2 C30 H30 116.7
C31 C30 Y2 79.2(10)
C31 C30 H30 126.0
C31 C30 C29 108.0
C29 C30 Y2 70.1(11)
C29 C30 H30 126.0
Y2 C29 H29 113.4
C28 C29 Y2 76.7(10)
C28 C29 C30 108.0
C28 C29 H29 126.0
C30 C29 Y2 76.3(11)
C30 C29 H29 126.0
Y2A C29A H29A 115.6
C28A C29A Y2A 76.2(7)
C28A C29A H29A 126.0
C28A C29A C30A 108.0
C30A C29A Y2A 74.4(6)
C30A C29A H29A 126.0
Y2A C28A H28A 116.9
C29A C28A Y2A 73.8(7)
C29A C28A H28A 126.0
C29A C28A C27A 108.0
C27A C28A Y2A 75.4(6)
C27A C28A H28A 126.0
C28A C27A Y2A 74.9(6)
C28A C27A C32A 120.9(18)
C31A C27A Y2A 74.0(6)
C31A C27A C28A 108.0
C31A C27A C32A 131.0(18)
C32A C27A Y2A 119.1(13)
Y2A C31A H31A 116.0
C27A C31A Y2A 76.1(6)
C27A C31A H31A 126.0
C30A C31A Y2A 74.0(7)
C30A C31A C27A 108.0
C30A C31A H31A 126.0
Y2A C30A H30A 115.0
C29A C30A Y2A 75.4(6)
C29A C30A H30A 126.0
C31A C30A Y2A 75.8(6)
C31A C30A C29A 108.0
C31A C30A H30A 126.0
C27 C32 H32A 109.5
C27 C32 H32B 109.5
C27 C32 H32C 109.5
H32A C32 H32B 109.5
H32A C32 H32C 109.5
H32B C32 H32C 109.5
C27A C32A H32D 109.5
C27A C32A H32E 109.5
C27A C32A H32F 109.5
H32D C32A H32E 109.5
H32D C32A H32F 109.5
H32E C32A H32F 109.5

loop_
_geom_bond_atom_site_label_1
_geom_bond_atom_site_label_2
_geom_bond_distance
Y1 C1 2.551(8)
Y1 C2 2.903(8)
Y1 C5 2.659(11)
Y1 C6 2.663(9)
Y1 C7 2.654(9)
Y1 C8 2.643(11)
Y1 C9 2.655(12)
Y1 C11 2.706(10)
Y1 C12 2.675(10)
Y1 C13 2.622(10)
Y1 C14 2.642(10)
Y1 C15 2.666(9)
C1 H1A 0.9900
C1 H1B 0.9900
C1 C2 1.538(11)
C2 H2A 0.9900
C2 H2B 0.9900
C2 C3 1.516(10)
C3 H3A 0.9900
C3 H3B 0.9900
C3 C4 1.551(12)
C4 H4A 0.9800
C4 H4B 0.9800
C4 H4C 0.9800
C5 C6 1.406(16)
C5 C9 1.416(18)
C5 C10 1.517(18)
C6 H6 0.9500
C6 C7 1.421(18)
C7 H7 0.9500
C7 C8 1.331(19)
C8 H8 0.9500
C8 C9 1.350(18)
C9 H9 0.9500
C10 H10A 0.9800
C10 H10B 0.9800
C10 H10C 0.9800
C11 C12 1.390(18)
C11 C15 1.39(2)
C11 C16 1.55(2)
C12 H12 0.9500
C12 C13 1.376(19)
C13 H13 0.9500
C13 C14 1.39(2)
C14 H14 0.9500
C14 C15 1.430(17)
C15 H15 0.9500
C16 H16A 0.9800
C16 H16B 0.9800
C16 H16C 0.9800
Y2 C17 2.587(13)
Y2 C18 2.839(15)
Y2 C21 2.675(10)
Y2 C22 2.812(11)
Y2 C23 2.714(12)
Y2 C24 2.540(13)
Y2 C25 2.523(13)
Y2 C28 2.50(3)
Y2 C27 2.63(3)
Y2 C31 2.63(3)
Y2 C30 2.50(2)
Y2 C29 2.41(3)
Y2A C17 2.556(11)
Y2A C18 3.040(15)
Y2A C21 2.650(9)
Y2A C22 2.601(10)
Y2A C23 2.663(10)
Y2A C24 2.758(14)
Y2A C25 2.754(14)
Y2A C29A 2.731(18)
Y2A C28A 2.762(18)
Y2A C27A 2.768(17)
Y2A C31A 2.741(14)
Y2A C30A 2.718(16)
C17 H17A 0.9900
C17 H17B 0.9900
C17 H17C 0.9900
C17 H17D 0.9900
C17 C18 1.371(19)
C18 H18A 0.9900
C18 H18B 0.9900
C18 C19 1.531(19)
C19 H19A 0.9900
C19 H19B 0.9900
C19 C20 1.43(2)
C20 H20A 0.9800
C20 H20B 0.9800
C20 H20C 0.9800
C21 C22 1.445(17)
C21 C25 1.360(18)
C21 C26 1.535(18)
C22 H22 0.9500
C22 C23 1.378(17)
C23 H23 0.9500
C23 C24 1.387(18)
C24 H24 0.9500
C24 C25 1.31(2)
C25 H25 0.9500
C26 H26A 0.9800
C26 H26B 0.9800
C26 H26C 0.9800
C28 H28 0.9500
C28 C27 1.4200
C28 C29 1.4200
C27 C31 1.4200
C27 C32 1.53(2)
C31 H31 0.9500
C31 C30 1.4200
C30 H30 0.9500
C30 C29 1.4200
C29 H29 0.9500
C29A H29A 0.9500
C29A C28A 1.4200
C29A C30A 1.4200
C28A H28A 0.9500
C28A C27A 1.4200
C27A C31A 1.4200
C27A C32A 1.52(2)
C31A H31A 0.9500
C31A C30A 1.4200
C30A H30A 0.9500
C32 H32A 0.9800
C32 H32B 0.9800
C32 H32C 0.9800
C32A H32D 0.9800
C32A H32E 0.9800
C32A H32F 0.9800

loop_
_geom_torsion_atom_site_label_1
_geom_torsion_atom_site_label_2
_geom_torsion_atom_site_label_3
_geom_torsion_atom_site_label_4
_geom_torsion
Y1 C1 C2 C3 137.6(7)
Y1 C2 C3 C4 -110.7(10)
Y1 C5 C6 C7 -67.7(7)
Y1 C5 C9 C8 66.8(9)
Y1 C6 C7 C8 -67.7(8)
Y1 C7 C8 C9 -69.4(9)
Y1 C8 C9 C5 -66.7(9)
Y1 C11 C12 C13 -65.5(7)
Y1 C11 C15 C14 67.2(7)
Y1 C12 C13 C14 -69.8(7)
Y1 C13 C14 C15 -68.7(7)
Y1 C14 C15 C11 -69.4(8)
C1 C2 C3 C4 176.2(8)
C5 C6 C7 Y1 68.0(8)
C5 C6 C7 C8 0.3(13)
C6 C5 C9 Y1 -69.3(7)
C6 C5 C9 C8 -2.5(13)
C6 C7 C8 Y1 67.5(8)
C6 C7 C8 C9 -1.9(14)
C7 C8 C9 Y1 69.5(9)
C7 C8 C9 C5 2.8(14)
C9 C5 C6 Y1 69.0(8)
C9 C5 C6 C7 1.3(12)
C10 C5 C6 Y1 -116.4(13)
C10 C5 C6 C7 175.9(13)
C10 C5 C9 Y1 116.7(15)
C10 C5 C9 C8 -176.5(15)
C11 C12 C13 Y1 67.7(8)
C11 C12 C13 C14 -2.0(12)
C12 C11 C15 Y1 -66.8(7)
C12 C11 C15 C14 0.4(12)
C12 C13 C14 Y1 70.9(7)
C12 C13 C14 C15 2.2(12)
C13 C14 C15 Y1 67.7(7)
C13 C14 C15 C11 -1.7(12)
C15 C11 C12 Y1 66.5(7)
C15 C11 C12 C13 1.0(12)
C16 C11 C12 Y1 -119.4(12)
C16 C11 C12 C13 175.0(11)
C16 C11 C15 Y1 119.6(13)
C16 C11 C15 C14 -173.1(11)
Y2 C17 C18 C19 144.6(14)
Y2 C18 C19 C20 -84(3)
Y2 C21 C22 C23 -64.1(7)
Y2 C21 C25 C24 71.3(10)
Y2 C22 C23 C24 -61.9(8)
Y2 C23 C24 C25 -70.2(10)
Y2 C24 C25 C21 -74.9(9)
Y2 C28 C27 C31 64.4(9)
Y2 C28 C27 C32 -117(2)
Y2 C28 C29 C30 -70.6(11)
Y2 C27 C31 C30 61.0(9)
Y2 C31 C30 C29 64.7(11)
Y2 C30 C29 C28 70.9(10)
Y2A C17 C18 C19 149.7(14)
Y2A C18 C19 C20 -100(3)
Y2A C21 C22 C23 -72.9(7)
Y2A C21 C25 C24 67.4(10)
Y2A C22 C23 C24 -71.1(8)
Y2A C23 C24 C25 -67.4(10)
Y2A C24 C25 C21 -64.0(9)
Y2A C29A C28A C27A 68.2(6)
Y2A C29A C30A C31A -69.5(7)
Y2A C28A C27A C31A 67.2(6)
Y2A C28A C27A C32A -115.2(16)
Y2A C27A C31A C30A 67.8(6)
Y2A C31A C30A C29A 69.2(6)
C17 C18 C19 C20 -175.2(17)
C21 C22 C23 Y2 62.6(6)
C21 C22 C23 Y2A 71.8(6)
C21 C22 C23 C24 0.7(11)
C22 C21 C25 Y2 -71.2(7)
C22 C21 C25 Y2A -67.2(7)
C22 C21 C25 C24 0.1(14)
C22 C23 C24 Y2 69.5(8)
C22 C23 C24 Y2A 66.7(7)
C22 C23 C24 C25 -0.6(14)
C23 C24 C25 Y2 75.2(9)
C23 C24 C25 Y2A 64.3(9)
C23 C24 C25 C21 0.3(15)
C25 C21 C22 Y2 63.6(8)
C25 C21 C22 Y2A 72.4(8)
C25 C21 C22 C23 -0.5(11)
C26 C21 C22 Y2 -120.4(11)
C26 C21 C22 Y2A -111.6(11)
C26 C21 C22 C23 175.5(11)
C26 C21 C25 Y2 113.0(12)
C26 C21 C25 Y2A 117.0(12)
C26 C21 C25 C24 -175.7(12)
C28 C27 C31 Y2 -61.0(9)
C28 C27 C31 C30 0.0
C27 C28 C29 Y2 70.6(11)
C27 C28 C29 C30 0.0
C27 C31 C30 Y2 -64.7(11)
C27 C31 C30 C29 0.0
C31 C30 C29 Y2 -70.9(10)
C31 C30 C29 C28 0.0
C29 C28 C27 Y2 -64.4(9)
C29 C28 C27 C31 0.0
C29 C28 C27 C32 179(3)
C29A C28A C27A Y2A -67.2(6)
C29A C28A C27A C31A 0.0
C29A C28A C27A C32A 177.6(19)
C28A C29A C30A Y2A 69.5(7)
C28A C29A C30A C31A 0.0
C28A C27A C31A Y2A -67.8(6)
C28A C27A C31A C30A 0.0
C27A C31A C30A Y2A -69.2(6)
C27A C31A C30A C29A 0.0
C30A C29A C28A Y2A -68.2(6)
C30A C29A C28A C27A 0.0
C32 C27 C31 Y2 120(3)
C32 C27 C31 C30 -179(3)
C32A C27A C31A Y2A 115(2)
C32A C27A C31A C30A -177(2)

loop_
_twin_individual_id
_twin_individual_mass_fraction_refined
1 0.55(2)
2 0.45(2)
